data_9014636
loop_
_publ_author_name
'Oberti, R.'
'Boiocchi, M.'
'Ball, N. A.'
'Hawthorne, F. C.'

_publ_section_title
;
 Fluoro-sodic-ferropedrizite, NaLi2(Fe2+2Al2Li)Si8O22F2, a new mineral of the amphibole
 group from the Sutlug River, Tuva Republic, Russia: description and crystal structure
;
_journal_name_full 'Mineralogical Magazine'
_journal_page_first 487
_journal_page_last 494
_journal_paper_doi 10.1180/minmag.2009.073.3.487
_journal_volume 73
_journal_year 2009
_chemical_compound_source 'Sutlug River, Tuva Republic, Russia'
_chemical_formula_sum 'Al1.98 Ca0.04 F1.02 Fe1.16 H0.98 Li2.56 Mg1.1 Mn0.08 Na0.73 O22.98 Si8 Zn0.02'
_chemical_name_mineral Fluoro-sodic-ferropedrizite
_space_group_IT_number 12
_symmetry_space_group_name_Hall '-C 2y'
_symmetry_space_group_name_H-M 'C 1 2/m 1'
_cell_angle_alpha 90
_cell_angle_beta 102.247
_cell_angle_gamma 90
_cell_formula_units_Z 2
_cell_length_a 9.3720
_cell_length_b 17.6312
_cell_length_c 5.2732
_cell_volume 851.512
_database_code_amcsd 0017596
_exptl_crystal_density_diffrn 3.118
_cod_original_formula_sum 'Na.73 Li2.56 Ca.04 Mg1.1 Fe1.16 Zn.02 Al1.98 Mn.08 Si8 O22.98 F1.02 H.98'
_cod_database_code 9014636

loop_
_space_group_symop_operation_xyz
x,y,z
1/2+x,1/2+y,z
x,-y,z
1/2+x,1/2-y,z
-x,y,-z
1/2-x,1/2+y,-z
-x,-y,-z
1/2-x,1/2-y,-z

loop_
_atom_site_aniso_label
_atom_site_aniso_U_11
_atom_site_aniso_U_22
_atom_site_aniso_U_33
_atom_site_aniso_U_12
_atom_site_aniso_U_13
_atom_site_aniso_U_23
NaA 0.81591 0.14173 0.46548 0.00000 0.52363 0.00000
NaAm 0.43345 0.23622 0.31346 0.00000 0.27258 0.00000
LiM4 0.16998 0.31497 0.12780 0.00000 0.05738 0.00000
NaM4 0.16998 0.31497 0.12780 0.00000 0.05738 0.00000
CaM4 0.16998 0.31497 0.12780 0.00000 0.05738 0.00000
MgM1 0.07649 0.07874 0.06592 0.00000 0.02630 0.00000
FeM1 0.07649 0.07874 0.06592 0.00000 0.02630 0.00000
ZnM1 0.07649 0.07874 0.06592 0.00000 0.02630 0.00000
AlM2 0.04674 0.04724 0.05785 0.00000 0.01196 0.00000
FeM2 0.04674 0.04724 0.05785 0.00000 0.01196 0.00000
LiM3 0.05949 0.03150 0.03767 0.00000 0.00000 0.00000
FeM3 0.05949 0.03150 0.03767 0.00000 0.00000 0.00000
MnM3 0.05949 0.03150 0.03767 0.00000 0.00000 0.00000
SiT1 0.04250 0.04724 0.04709 0.00000 0.00956 0.00000
SiT2 0.04250 0.04724 0.04574 -0.00818 0.00956 -0.00460
O1 0.05099 0.06299 0.07399 0.00000 0.01435 0.00000
O2 0.05524 0.09449 0.06996 0.00000 0.01435 4.60287
O-H3 0.11049 0.11024 0.13588 0.00000 0.01674 0.00000
O4 0.08499 0.06299 0.10359 -0.03272 0.01435 0.00000
O5 0.06799 0.14173 0.08610 0.00000 0.02152 0.05984
O6 0.06799 0.15748 0.08745 0.01636 0.00478 -0.05523
O7 0.08499 0.04724 0.17624 0.00000 0.03587 0.00000

loop_
_atom_site_label
_atom_site_fract_x
_atom_site_fract_y
_atom_site_fract_z
_atom_site_occupancy
_atom_site_U_iso_or_equiv
_atom_site_type_symbol
_atom_site_attached_hydrogens
NaA 0.00000 0.50000 0.00000 0.03000 0.04154 Na 0
NaAm 0.07150 0.50000 0.14520 0.32000 0.03002 Na 0
LiM4 0.00000 0.25710 0.50000 0.95000 0.02014 Li 0
NaM4 0.00000 0.25710 0.50000 0.03000 0.02014 Na 0
CaM4 0.00000 0.25710 0.50000 0.02000 0.02014 Ca 0
MgM1 0.00000 0.08940 0.50000 0.55000 0.00684 Mg 0
FeM1 0.00000 0.08940 0.50000 0.44000 0.00684 Fe 0
ZnM1 0.00000 0.08940 0.50000 0.01000 0.00684 Zn 0
AlM2 0.00000 0.17940 0.00000 0.99000 0.00532 Al 0
FeM2 0.00000 0.17940 0.00000 0.01000 0.00532 Fe 0
LiM3 0.00000 0.00000 0.00000 0.66000 0.00418 Li 0
FeM3 0.00000 0.00000 0.00000 0.26000 0.00418 Fe 0
MnM3 0.00000 0.00000 0.00000 0.08000 0.00418 Mn 0
SiT1 0.28440 0.08790 0.27870 1.00000 0.00443 Si 0
SiT2 0.29740 0.17380 0.79190 1.00000 0.00469 Si 0
O1 0.10880 0.09430 0.19860 1.00000 0.00633 O 0
O2 0.11980 0.17500 0.74160 1.00000 0.00709 O 0
O-H3 0.11730 0.00000 0.69480 0.49000 0.01178 O 1
F3 0.19500 0.00000 0.73000 0.51000 0.00608 F 0
O4 0.37730 0.25320 0.79140 1.00000 0.00861 O 0
O5 0.35790 0.12900 0.06480 1.00000 0.00975 O 0
O6 0.34620 0.12340 0.56260 1.00000 0.01077 O 0
O7 0.33670 0.00000 0.28750 1.00000 0.01026 O 0

loop_
_cod_changelog_entry_id
_cod_changelog_entry_author
_cod_changelog_entry_date
_cod_changelog_entry_text
1
;cod-tools version 3.8.0
Id: cif_guess_AMCSD_atom_types 9574 2023-05-10 09:00:05Z saulius
;
2023-05-10T18:55:20+03:00
;Derived atom types and hydrogen counts
from atom names that follow the AMCSD naming convention
(Wat == water, O-H == hydroxyl).
;

loop_
_cod_related_entry_id
_cod_related_entry_database
_cod_related_entry_code
1 AMCSD 0017596
